data_4085439
loop_
_publ_author_name
'Xu, Xin'
'Kehr, Gerald'
'Daniliuc, Constantin G.'
'Erker, Gerhard'

_publ_section_title
;
 Frustrated Lewis Pair Behavior of [Cp2ZrOCR2CH2PPh2]+Cations
;
_journal_issue 11
_journal_name_full Organometallics
_journal_page_first 2655
_journal_paper_doi 10.1021/om501312a
_journal_volume 34
_journal_year 2015
_chemical_formula_sum 'C25 H27 O P Zr'
_chemical_formula_weight 465.66
_chemical_name_systematic
; 
 ? 
;
_space_group_IT_number 62
_symmetry_cell_setting orthorhombic
_symmetry_space_group_name_Hall '-P 2ac 2n'
_symmetry_space_group_name_H-M 'P n m a'
_atom_sites_solution_hydrogens geom
_atom_sites_solution_primary direct
_atom_sites_solution_secondary difmap
_audit_creation_method SHELXL-97
_cell_angle_alpha 90.00
_cell_angle_beta 90.00
_cell_angle_gamma 90.00
_cell_formula_units_Z 4
_cell_length_a 7.6818(3)
_cell_length_b 15.2296(6)
_cell_length_c 18.2806(7)
_cell_measurement_reflns_used 2677
_cell_measurement_temperature 223(2)
_cell_measurement_theta_max 28.28
_cell_measurement_theta_min 4.08
_cell_volume 2138.66(14)
_computing_cell_refinement 'Collect (Nonius B.V., 1998)'
_computing_data_collection 'Collect (Nonius B.V., 1998)'
_computing_data_reduction 'Denzo-SMN (Otwinowski & Minor, 1997)'
_computing_molecular_graphics 'XP (BrukerAXS, 2000)'
_computing_publication_material 'SHELXL-97 (Sheldrick, 1997)'
_computing_structure_refinement 'SHELXL-97 (Sheldrick, 1997)'
_computing_structure_solution 'SHELXS-97 (Sheldrick, 1990)'
_diffrn_ambient_temperature 223(2)
_diffrn_measured_fraction_theta_full 0.982
_diffrn_measured_fraction_theta_max 0.982
_diffrn_measurement_device_type 'Nonius KappaCCD APEXII'
_diffrn_measurement_method '\w and \f scans'
_diffrn_radiation_monochromator 'Montel mirror'
_diffrn_radiation_source 'rotating anode Nonius FR591'
_diffrn_radiation_type MoK\a
_diffrn_radiation_wavelength 0.71073
_diffrn_reflns_av_R_equivalents 0.042
_diffrn_reflns_av_sigmaI/netI 0.0208
_diffrn_reflns_limit_h_max 9
_diffrn_reflns_limit_h_min 0
_diffrn_reflns_limit_k_max 18
_diffrn_reflns_limit_k_min 0
_diffrn_reflns_limit_l_max 21
_diffrn_reflns_limit_l_min 0
_diffrn_reflns_number 9620
_diffrn_reflns_theta_full 25.00
_diffrn_reflns_theta_max 25.00
_diffrn_reflns_theta_min 4.17
_exptl_absorpt_coefficient_mu 0.602
_exptl_absorpt_correction_T_max 0.8841
_exptl_absorpt_correction_T_min 0.8401
_exptl_absorpt_correction_type multi-scan
_exptl_absorpt_process_details 'Denzo (Otwinowski, Borek, Majewski & Minor, 2003)'
_exptl_crystal_colour colourless
_exptl_crystal_density_diffrn 1.446
_exptl_crystal_density_method 'not measured'
_exptl_crystal_description block
_exptl_crystal_F_000 960
_exptl_crystal_size_max 0.30
_exptl_crystal_size_mid 0.23
_exptl_crystal_size_min 0.21
_refine_diff_density_max 0.360
_refine_diff_density_min -0.420
_refine_diff_density_rms 0.064
_refine_ls_extinction_method none
_refine_ls_goodness_of_fit_ref 1.157
_refine_ls_hydrogen_treatment mixed
_refine_ls_matrix_type full
_refine_ls_number_parameters 149
_refine_ls_number_reflns 1924
_refine_ls_number_restraints 0
_refine_ls_restrained_S_all 1.157
_refine_ls_R_factor_all 0.0433
_refine_ls_R_factor_gt 0.0413
_refine_ls_shift/su_max 0.000
_refine_ls_shift/su_mean 0.000
_refine_ls_structure_factor_coef Fsqd
_refine_ls_weighting_details 'calc w=1/[\s^2^(Fo^2^)+(0.0116P)^2^+5.2442P] where P=(Fo^2^+2Fc^2^)/3'
_refine_ls_weighting_scheme calc
_refine_ls_wR_factor_gt 0.0908
_refine_ls_wR_factor_ref 0.0925
_reflns_number_gt 1842
_reflns_number_total 1924
_reflns_threshold_expression >2sigma(I)
_cod_data_source_file om501312a_si_002.cif
_cod_data_source_block erk6294
_cod_depositor_comments 'Adding full bibliography for 4085439--4085445.cif.'
_cod_original_sg_symbol_H-M Pnma
_cod_database_code 4085439

loop_
_symmetry_equiv_pos_as_xyz
'x, y, z'
'-x+1/2, -y, z+1/2'
'x+1/2, -y+1/2, -z+1/2'
'-x, y+1/2, -z'
'-x, -y, -z'
'x-1/2, y, -z-1/2'
'-x-1/2, y-1/2, z-1/2'
'x, -y-1/2, z'

loop_
_atom_site_label
_atom_site_type_symbol
_atom_site_fract_x
_atom_site_fract_y
_atom_site_fract_z
_atom_site_U_iso_or_equiv
_atom_site_adp_type
_atom_site_occupancy
_atom_site_symmetry_multiplicity
_atom_site_calc_flag
_atom_site_refinement_flags
_atom_site_disorder_assembly
_atom_site_disorder_group
Zr Zr 0.39258(6) 0.7500 -0.08121(2) 0.03289(16) Uani 1 2 d S . .
C3 C 0.1061(7) 0.7500 -0.1135(3) 0.0559(16) Uani 1 2 d S . .
H3A H 0.087(8) 0.7500 -0.162(4) 0.068(19) Uiso 1 2 d S . .
H3B H 0.056(5) 0.803(3) -0.093(2) 0.058(12) Uiso 1 1 d . . .
P1 P 0.74403(17) 0.7500 0.07874(7) 0.0464(4) Uani 1 2 d S . .
O1 O 0.3602(4) 0.7500 0.02279(17) 0.0467(9) Uani 1 2 d S . .
C1 C 0.3937(9) 0.7172(6) 0.0948(3) 0.055(3) Uani 0.50 1 d P A -1
H1A H 0.4280 0.6553 0.0923 0.066 Uiso 0.50 1 calc PR A -1
H1B H 0.2881 0.7216 0.1247 0.066 Uiso 0.50 1 calc PR A -1
C2 C 0.5368(8) 0.7702(8) 0.1288(3) 0.048(4) Uani 0.50 1 d P A -1
H2A H 0.5505 0.7537 0.1802 0.057 Uiso 0.50 1 calc PR A -1
H2B H 0.5074 0.8328 0.1266 0.057 Uiso 0.50 1 calc PR A -1
C11 C 0.5324(8) 0.8967(3) -0.0590(3) 0.0750(14) Uani 1 1 d . . .
H11 H 0.5734 0.9091 -0.0117 0.090 Uiso 1 1 calc R A .
C12 C 0.6245(6) 0.8566(3) -0.1123(4) 0.0796(17) Uani 1 1 d . . .
H12 H 0.7386 0.8348 -0.1084 0.096 Uiso 1 1 calc R . .
C13 C 0.5177(9) 0.8537(3) -0.1745(3) 0.0809(17) Uani 1 1 d . . .
H13 H 0.5473 0.8309 -0.2207 0.097 Uiso 1 1 calc R A .
C14 C 0.3614(7) 0.8905(3) -0.1548(3) 0.0716(14) Uani 1 1 d . . .
H14 H 0.2636 0.8970 -0.1853 0.086 Uiso 1 1 calc R . .
C15 C 0.3724(7) 0.9160(3) -0.0844(3) 0.0742(14) Uani 1 1 d . . .
H15 H 0.2829 0.9428 -0.0573 0.089 Uiso 1 1 calc R . .
C21 C 0.8630(5) 0.6589(3) 0.11942(19) 0.0448(9) Uani 1 1 d . A .
C22 C 0.8485(6) 0.6311(3) 0.1912(2) 0.0559(10) Uani 1 1 d . . .
H22 H 0.7697 0.6593 0.2228 0.067 Uiso 1 1 calc R A .
C23 C 0.9484(6) 0.5626(3) 0.2171(2) 0.0629(12) Uani 1 1 d . A .
H23 H 0.9367 0.5442 0.2659 0.076 Uiso 1 1 calc R . .
C24 C 1.0635(6) 0.5217(3) 0.1723(3) 0.0680(12) Uani 1 1 d . . .
H24 H 1.1332 0.4757 0.1902 0.082 Uiso 1 1 calc R A .
C25 C 1.0773(7) 0.5479(4) 0.1007(3) 0.0863(17) Uani 1 1 d . A .
H25 H 1.1551 0.5190 0.0692 0.104 Uiso 1 1 calc R . .
C26 C 0.9787(7) 0.6157(3) 0.0753(2) 0.0710(14) Uani 1 1 d . . .
H26 H 0.9903 0.6331 0.0263 0.085 Uiso 1 1 calc R A .

loop_
_atom_site_aniso_label
_atom_site_aniso_U_11
_atom_site_aniso_U_22
_atom_site_aniso_U_33
_atom_site_aniso_U_23
_atom_site_aniso_U_13
_atom_site_aniso_U_12
Zr 0.0266(2) 0.0415(3) 0.0306(3) 0.000 -0.00009(18) 0.000
C3 0.032(3) 0.097(5) 0.038(3) 0.000 -0.003(2) 0.000
P1 0.0328(7) 0.0755(10) 0.0310(7) 0.000 -0.0018(5) 0.000
O1 0.0310(17) 0.082(3) 0.0267(16) 0.000 -0.0014(14) 0.000
C1 0.039(4) 0.096(8) 0.030(3) 0.008(3) -0.003(3) 0.013(4)
C2 0.035(3) 0.079(13) 0.029(3) -0.009(4) -0.004(2) 0.007(4)
C11 0.097(4) 0.049(3) 0.079(3) 0.005(2) -0.021(3) -0.024(3)
C12 0.042(2) 0.050(3) 0.147(5) 0.026(3) 0.012(3) -0.012(2)
C13 0.131(5) 0.052(3) 0.059(3) 0.006(2) 0.044(3) -0.021(3)
C14 0.075(3) 0.061(3) 0.079(3) 0.030(3) -0.022(3) -0.005(3)
C15 0.085(4) 0.048(3) 0.090(4) 0.001(2) 0.023(3) 0.011(3)
C21 0.0401(19) 0.056(2) 0.0383(18) -0.0001(17) -0.0023(15) -0.0132(18)
C22 0.065(3) 0.063(3) 0.040(2) -0.0017(19) 0.0002(18) -0.008(2)
C23 0.083(3) 0.060(3) 0.045(2) 0.009(2) -0.009(2) -0.011(3)
C24 0.071(3) 0.061(3) 0.072(3) 0.012(2) -0.008(2) 0.004(2)
C25 0.090(4) 0.092(4) 0.077(3) 0.022(3) 0.023(3) 0.035(3)
C26 0.077(3) 0.082(3) 0.054(2) 0.020(2) 0.020(2) 0.020(3)

loop_
_atom_type_symbol
_atom_type_description
_atom_type_scat_dispersion_real
_atom_type_scat_dispersion_imag
_atom_type_scat_source
C C 0.0033 0.0016 'International Tables Vol C Tables 4.2.6.8 and 6.1.1.4'
H H 0.0000 0.0000 'International Tables Vol C Tables 4.2.6.8 and 6.1.1.4'
O O 0.0106 0.0060 'International Tables Vol C Tables 4.2.6.8 and 6.1.1.4'
P P 0.1023 0.0942 'International Tables Vol C Tables 4.2.6.8 and 6.1.1.4'
Zr Zr -2.9673 0.5597 'International Tables Vol C Tables 4.2.6.8 and 6.1.1.4'

loop_
_geom_angle_atom_site_label_1
_geom_angle_atom_site_label_2
_geom_angle_atom_site_label_3
_geom_angle
_geom_angle_site_symmetry_1
_geom_angle_site_symmetry_3
O1 Zr C3 97.54(19) . .
O1 Zr C12 108.71(18) . 8_575
C3 Zr C12 129.47(15) . 8_575
O1 Zr C12 108.71(18) . .
C3 Zr C12 129.47(15) . .
C12 Zr C12 81.9(2) 8_575 .
O1 Zr C11 84.00(13) . .
C3 Zr C11 117.05(14) . .
C12 Zr C11 108.2(2) 8_575 .
C12 Zr C11 31.38(17) . .
O1 Zr C11 84.00(13) . 8_575
C3 Zr C11 117.05(14) . 8_575
C12 Zr C11 31.38(17) 8_575 8_575
C12 Zr C11 108.2(2) . 8_575
C11 Zr C11 125.6(3) . 8_575
O1 Zr C13 136.23(13) . 8_575
C3 Zr C13 101.2(2) . 8_575
C12 Zr C13 32.66(17) 8_575 8_575
C12 Zr C13 88.91(19) . 8_575
C11 Zr C13 120.3(2) . 8_575
C11 Zr C13 52.25(17) 8_575 8_575
O1 Zr C13 136.23(13) . .
C3 Zr C13 101.2(2) . .
C12 Zr C13 88.91(19) 8_575 .
C12 Zr C13 32.66(17) . .
C11 Zr C13 52.25(17) . .
C11 Zr C13 120.3(2) 8_575 .
C13 Zr C13 77.8(2) 8_575 .
O1 Zr C15 90.84(12) . 8_575
C3 Zr C15 86.27(14) . 8_575
C12 Zr C15 52.03(17) 8_575 8_575
C12 Zr C15 133.87(18) . 8_575
C11 Zr C15 156.6(2) . 8_575
C11 Zr C15 30.94(17) 8_575 8_575
C13 Zr C15 51.80(16) 8_575 8_575
C13 Zr C15 129.37(17) . 8_575
O1 Zr C15 90.84(12) . .
C3 Zr C15 86.27(14) . .
C12 Zr C15 133.87(18) 8_575 .
C12 Zr C15 52.03(17) . .
C11 Zr C15 30.94(17) . .
C11 Zr C15 156.6(2) 8_575 .
C13 Zr C15 129.37(17) 8_575 .
C13 Zr C15 51.80(16) . .
C15 Zr C15 172.5(3) 8_575 .
O1 Zr C14 120.87(14) . 8_575
C3 Zr C14 76.81(14) . 8_575
C12 Zr C14 52.69(17) 8_575 8_575
C12 Zr C14 119.9(2) . 8_575
C11 Zr C14 151.10(19) . 8_575
C11 Zr C14 51.40(16) 8_575 8_575
C13 Zr C14 31.52(17) 8_575 8_575
C13 Zr C14 101.86(19) . 8_575
C15 Zr C14 30.81(16) 8_575 8_575
C15 Zr C14 145.4(2) . 8_575
O1 Zr C14 120.87(14) . .
C3 Zr C14 76.81(14) . .
C12 Zr C14 119.9(2) 8_575 .
C12 Zr C14 52.69(17) . .
C11 Zr C14 51.40(16) . .
C11 Zr C14 151.10(19) 8_575 .
C13 Zr C14 101.86(19) 8_575 .
C13 Zr C14 31.52(17) . .
C15 Zr C14 145.4(2) 8_575 .
C15 Zr C14 30.81(16) . .
C14 Zr C14 114.9(3) 8_575 .
Zr C3 H3A 114(4) . .
Zr C3 H3B 107(3) . .
H3A C3 H3B 109(3) . .
C21 P1 C21 99.3(2) 8_575 .
C21 P1 C2 95.9(3) 8_575 .
C21 P1 C2 110.8(3) . .
C21 P1 C2 110.8(3) 8_575 8_575
C21 P1 C2 95.9(3) . 8_575
C2 P1 C2 19.0(7) . 8_575
C1 O1 C1 40.8(7) 8_575 .
C1 O1 Zr 152.7(3) 8_575 .
C1 O1 Zr 152.7(3) . .
O1 C1 C2 108.9(6) . .
O1 C1 H1A 109.9 . .
C2 C1 H1A 109.9 . .
O1 C1 H1B 109.9 . .
C2 C1 H1B 109.9 . .
H1A C1 H1B 108.3 . .
C1 C2 P1 109.6(6) . .
C1 C2 H2A 109.8 . .
P1 C2 H2A 109.8 . .
C1 C2 H2B 109.8 . .
P1 C2 H2B 109.8 . .
H2A C2 H2B 108.2 . .
C15 C11 C12 109.3(5) . .
C15 C11 Zr 75.4(3) . .
C12 C11 Zr 72.9(3) . .
C15 C11 H11 125.4 . .
C12 C11 H11 125.4 . .
Zr C11 H11 118.1 . .
C11 C12 C13 107.0(5) . .
C11 C12 Zr 75.7(3) . .
C13 C12 Zr 75.2(3) . .
C11 C12 H12 126.5 . .
C13 C12 H12 126.5 . .
Zr C12 H12 115.0 . .
C14 C13 C12 106.6(4) . .
C14 C13 Zr 75.2(3) . .
C12 C13 Zr 72.1(2) . .
C14 C13 H13 126.7 . .
C12 C13 H13 126.7 . .
Zr C13 H13 118.0 . .
C15 C14 C13 108.3(5) . .
C15 C14 Zr 74.3(3) . .
C13 C14 Zr 73.3(3) . .
C15 C14 H14 125.9 . .
C13 C14 H14 125.9 . .
Zr C14 H14 118.5 . .
C11 C15 C14 108.8(5) . .
C11 C15 Zr 73.6(3) . .
C14 C15 Zr 74.9(3) . .
C11 C15 H15 125.6 . .
C14 C15 H15 125.6 . .
Zr C15 H15 117.8 . .
C26 C21 C22 117.6(4) . .
C26 C21 P1 116.9(3) . .
C22 C21 P1 125.5(3) . .
C23 C22 C21 120.8(4) . .
C23 C22 H22 119.6 . .
C21 C22 H22 119.6 . .
C24 C23 C22 120.3(4) . .
C24 C23 H23 119.9 . .
C22 C23 H23 119.9 . .
C23 C24 C25 119.4(5) . .
C23 C24 H24 120.3 . .
C25 C24 H24 120.3 . .
C26 C25 C24 120.2(5) . .
C26 C25 H25 119.9 . .
C24 C25 H25 119.9 . .
C25 C26 C21 121.7(4) . .
C25 C26 H26 119.2 . .
C21 C26 H26 119.2 . .

loop_
_geom_bond_atom_site_label_1
_geom_bond_atom_site_label_2
_geom_bond_distance
_geom_bond_site_symmetry_2
Zr O1 1.917(3) .
Zr C3 2.278(6) .
Zr C12 2.476(4) 8_575
Zr C12 2.476(4) .
Zr C11 2.511(4) .
Zr C11 2.511(4) 8_575
Zr C13 2.515(4) 8_575
Zr C13 2.515(4) .
Zr C15 2.533(5) 8_575
Zr C15 2.533(5) .
Zr C14 2.540(4) 8_575
Zr C14 2.540(4) .
C3 H3A 0.91(7) .
C3 H3B 0.96(4) .
P1 C21 1.820(4) 8_575
P1 C21 1.820(4) .
P1 C2 1.861(7) .
P1 C2 1.861(7) 8_575
O1 C1 1.432(7) 8_575
O1 C1 1.432(7) .
C1 C2 1.498(11) .
C1 H1A 0.9800 .
C1 H1B 0.9800 .
C2 H2A 0.9800 .
C2 H2B 0.9800 .
C11 C15 1.346(7) .
C11 C12 1.349(7) .
C11 H11 0.9400 .
C12 C13 1.404(7) .
C12 H12 0.9400 .
C13 C14 1.373(7) .
C13 H13 0.9400 .
C14 C15 1.348(7) .
C14 H14 0.9400 .
C15 H15 0.9400 .
C21 C26 1.369(6) .
C21 C22 1.383(5) .
C22 C23 1.379(6) .
C22 H22 0.9400 .
C23 C24 1.356(6) .
C23 H23 0.9400 .
C24 C25 1.373(6) .
C24 H24 0.9400 .
C25 C26 1.362(7) .
C25 H25 0.9400 .
C26 H26 0.9400 .

loop_
_geom_torsion_atom_site_label_1
_geom_torsion_atom_site_label_2
_geom_torsion_atom_site_label_3
_geom_torsion_atom_site_label_4
_geom_torsion
_geom_torsion_site_symmetry_1
_geom_torsion_site_symmetry_4
C3 Zr O1 C1 -130.5(8) . 8_575
C12 Zr O1 C1 93.3(8) 8_575 8_575
C12 Zr O1 C1 5.7(8) . 8_575
C11 Zr O1 C1 -13.9(8) . 8_575
C11 Zr O1 C1 112.9(8) 8_575 8_575
C13 Zr O1 C1 114.7(8) 8_575 8_575
C13 Zr O1 C1 -15.6(9) . 8_575
C15 Zr O1 C1 143.2(8) 8_575 8_575
C15 Zr O1 C1 -44.1(8) . 8_575
C14 Zr O1 C1 150.4(8) 8_575 8_575
C14 Zr O1 C1 -51.4(8) . 8_575
C3 Zr O1 C1 130.5(8) . .
C12 Zr O1 C1 -5.7(8) 8_575 .
C12 Zr O1 C1 -93.3(8) . .
C11 Zr O1 C1 -112.9(8) . .
C11 Zr O1 C1 13.9(8) 8_575 .
C13 Zr O1 C1 15.6(9) 8_575 .
C13 Zr O1 C1 -114.7(8) . .
C15 Zr O1 C1 44.1(8) 8_575 .
C15 Zr O1 C1 -143.2(8) . .
C14 Zr O1 C1 51.4(8) 8_575 .
C14 Zr O1 C1 -150.4(8) . .
C1 O1 C1 C2 -42.7(6) 8_575 .
Zr O1 C1 C2 93.5(9) . .
O1 C1 C2 P1 -66.9(7) . .
C21 P1 C2 C1 167.2(6) 8_575 .
C21 P1 C2 C1 -90.5(6) . .
C2 P1 C2 C1 -50.3(6) 8_575 .
O1 Zr C11 C15 -101.8(3) . .
C3 Zr C11 C15 -6.3(4) . .
C12 Zr C11 C15 150.5(3) 8_575 .
C12 Zr C11 C15 115.9(5) . .
C11 Zr C11 C15 -180.0(2) 8_575 .
C13 Zr C11 C15 117.0(4) 8_575 .
C13 Zr C11 C15 76.7(4) . .
C15 Zr C11 C15 -179.9(5) 8_575 .
C14 Zr C11 C15 106.9(5) 8_575 .
C14 Zr C11 C15 36.3(3) . .
O1 Zr C11 C12 142.3(4) . .
C3 Zr C11 C12 -122.2(4) . .
C12 Zr C11 C12 34.6(3) 8_575 .
C11 Zr C11 C12 64.1(4) 8_575 .
C13 Zr C11 C12 1.1(4) 8_575 .
C13 Zr C11 C12 -39.2(3) . .
C15 Zr C11 C12 64.2(6) 8_575 .
C15 Zr C11 C12 -115.9(5) . .
C14 Zr C11 C12 -9.0(6) 8_575 .
C14 Zr C11 C12 -79.6(4) . .
C15 C11 C12 C13 2.0(5) . .
Zr C11 C12 C13 69.3(3) . .
C15 C11 C12 Zr -67.3(4) . .
O1 Zr C12 C11 -39.9(4) . .
C3 Zr C12 C11 77.4(4) . .
C12 Zr C12 C11 -147.0(3) 8_575 .
C11 Zr C12 C11 -129.6(4) 8_575 .
C13 Zr C12 C11 -179.0(3) 8_575 .
C13 Zr C12 C11 112.3(5) . .
C15 Zr C12 C11 -150.2(3) 8_575 .
C15 Zr C12 C11 35.9(3) . .
C14 Zr C12 C11 175.0(3) 8_575 .
C14 Zr C12 C11 75.1(3) . .
O1 Zr C12 C13 -152.2(3) . .
C3 Zr C12 C13 -34.9(5) . .
C12 Zr C12 C13 100.7(3) 8_575 .
C11 Zr C12 C13 -112.3(5) . .
C11 Zr C12 C13 118.1(3) 8_575 .
C13 Zr C12 C13 68.7(3) 8_575 .
C15 Zr C12 C13 97.5(4) 8_575 .
C15 Zr C12 C13 -76.4(3) . .
C14 Zr C12 C13 62.7(4) 8_575 .
C14 Zr C12 C13 -37.2(3) . .
C11 C12 C13 C14 -1.7(5) . .
Zr C12 C13 C14 67.9(3) . .
C11 C12 C13 Zr -69.7(3) . .
O1 Zr C13 C14 -73.5(4) . .
C3 Zr C13 C14 40.0(3) . .
C12 Zr C13 C14 170.1(3) 8_575 .
C12 Zr C13 C14 -113.3(4) . .
C11 Zr C13 C14 -75.7(3) . .
C11 Zr C13 C14 170.7(3) 8_575 .
C13 Zr C13 C14 139.1(3) 8_575 .
C15 Zr C13 C14 134.3(3) 8_575 .
C15 Zr C13 C14 -36.2(3) . .
C14 Zr C13 C14 118.7(4) 8_575 .
O1 Zr C13 C12 39.7(5) . .
C3 Zr C13 C12 153.2(3) . .
C12 Zr C13 C12 -76.6(4) 8_575 .
C11 Zr C13 C12 37.5(3) . .
C11 Zr C13 C12 -76.1(4) 8_575 .
C13 Zr C13 C12 -107.6(3) 8_575 .
C15 Zr C13 C12 -112.4(4) 8_575 .
C15 Zr C13 C12 77.1(3) . .
C14 Zr C13 C12 -128.1(3) 8_575 .
C14 Zr C13 C12 113.3(4) . .
C12 C13 C14 C15 0.8(5) . .
Zr C13 C14 C15 66.6(3) . .
C12 C13 C14 Zr -65.8(3) . .
O1 Zr C14 C15 14.3(4) . .
C3 Zr C14 C15 105.2(4) . .
C12 Zr C14 C15 -126.6(3) 8_575 .
C12 Zr C14 C15 -76.6(4) . .
C11 Zr C14 C15 -36.5(3) . .
C11 Zr C14 C15 -132.0(5) 8_575 .
C13 Zr C14 C15 -155.9(3) 8_575 .
C13 Zr C14 C15 -115.1(5) . .
C15 Zr C14 C15 168.0(5) 8_575 .
C14 Zr C14 C15 173.7(3) 8_575 .
O1 Zr C14 C13 129.4(3) . .
C3 Zr C14 C13 -139.7(4) . .
C12 Zr C14 C13 -11.5(4) 8_575 .
C12 Zr C14 C13 38.6(3) . .
C11 Zr C14 C13 78.6(4) . .
C11 Zr C14 C13 -16.8(6) 8_575 .
C13 Zr C14 C13 -40.8(3) 8_575 .
C15 Zr C14 C13 -76.9(4) 8_575 .
C15 Zr C14 C13 115.1(5) . .
C14 Zr C14 C13 -71.2(4) 8_575 .
C12 C11 C15 C14 -1.6(6) . .
Zr C11 C15 C14 -67.2(4) . .
C12 C11 C15 Zr 65.6(3) . .
C13 C14 C15 C11 0.4(6) . .
Zr C14 C15 C11 66.4(4) . .
C13 C14 C15 Zr -65.9(3) . .
O1 Zr C15 C11 76.8(3) . .
C3 Zr C15 C11 174.4(4) . .
C12 Zr C15 C11 -40.5(4) 8_575 .
C12 Zr C15 C11 -36.5(3) . .
C11 Zr C15 C11 0.1(5) 8_575 .
C13 Zr C15 C11 -84.3(4) 8_575 .
C13 Zr C15 C11 -78.3(4) . .
C15 Zr C15 C11 180(34) 8_575 .
C14 Zr C15 C11 -125.5(4) 8_575 .
C14 Zr C15 C11 -115.4(5) . .
O1 Zr C15 C14 -167.8(3) . .
C3 Zr C15 C14 -70.3(4) . .
C12 Zr C15 C14 74.9(4) 8_575 .
C12 Zr C15 C14 78.9(4) . .
C11 Zr C15 C14 115.4(5) . .
C11 Zr C15 C14 115.4(5) 8_575 .
C13 Zr C15 C14 31.1(4) 8_575 .
C13 Zr C15 C14 37.0(3) . .
C15 Zr C15 C14 -64.9(19) 8_575 .
C14 Zr C15 C14 -10.1(4) 8_575 .
C21 P1 C21 C26 -103.7(4) 8_575 .
C2 P1 C21 C26 156.3(4) . .
C2 P1 C21 C26 144.1(4) 8_575 .
C21 P1 C21 C22 75.0(4) 8_575 .
C2 P1 C21 C22 -25.0(5) . .
C2 P1 C21 C22 -37.2(4) 8_575 .
C26 C21 C22 C23 0.4(6) . .
P1 C21 C22 C23 -178.3(3) . .
C21 C22 C23 C24 0.4(7) . .
C22 C23 C24 C25 -1.2(8) . .
C23 C24 C25 C26 1.3(9) . .
C24 C25 C26 C21 -0.5(9) . .
C22 C21 C26 C25 -0.3(7) . .
P1 C21 C26 C25 178.4(5) . .
